data_7127619
loop_
_publ_author_name
'Greer, Samuel M.'
'\"Ungor, \"Okten'
'Beattie, Ross J.'
'Kiplinger, Jaqueline L.'
'Scott, Brian L.'
'Stein, Benjamin W.'
'Goodwin, Conrad A. P.'

_publ_section_title
;
 Low-spin 1,1'-diphosphametallocenates of chromium and iron.
;
_journal_issue 5
_journal_name_full 'Chemical communications (Cambridge, England)'
_journal_page_first 595
_journal_page_last 598
_journal_paper_doi 10.1039/d0cc06518h
_journal_volume 57
_journal_year 2021
_chemical_formula_moiety 'C18 H22 Zr'
_chemical_formula_sum 'C18 H22 Zr'
_chemical_formula_weight 329.57
_space_group_crystal_system monoclinic
_space_group_IT_number 15
_space_group_name_Hall '-I 2ya'
_space_group_name_H-M_alt 'I 1 2/a 1'
_atom_sites_solution_hydrogens geom
_audit_creation_date 2017-12-10
_audit_creation_method
;
Olex2 1.2
(compiled 2018.04.26 svn.r3504 for OlexSys, GUI svn.r5492)
;
_audit_update_record
;
2020-05-11 deposited with the CCDC.	2020-11-30 downloaded from the CCDC.
;
_cell_angle_alpha 90
_cell_angle_beta 112.336(6)
_cell_angle_gamma 90
_cell_formula_units_Z 4
_cell_length_a 14.1554(8)
_cell_length_b 9.6976(4)
_cell_length_c 12.0182(6)
_cell_measurement_reflns_used 1782
_cell_measurement_temperature 150.0(3)
_cell_measurement_theta_max 26.2880
_cell_measurement_theta_min 3.6050
_cell_volume 1526.00(15)
_computing_cell_refinement 'CrysAlisPro 1.171.39.30c (Rigaku OD, 2017)'
_computing_data_collection 'CrysAlisPro 1.171.39.30c (Rigaku OD, 2017)'
_computing_data_reduction 'CrysAlisPro 1.171.39.30c (Rigaku OD, 2017)'
_computing_molecular_graphics 'Olex2 (Dolomanov et al., 2009)'
_computing_publication_material 'Olex2 (Dolomanov et al., 2009)'
_computing_structure_refinement 'ShelXL (Sheldrick, 2015)'
_computing_structure_solution 'ShelXS (Sheldrick, 2008)'
_diffrn_ambient_environment N~2~
_diffrn_ambient_temperature 150.0(3)
_diffrn_detector 'CCD plate'
_diffrn_detector_area_resol_mean 8.0714
_diffrn_detector_type Eos
_diffrn_measured_fraction_theta_full 0.999
_diffrn_measured_fraction_theta_max 0.999
_diffrn_measurement_details
;
List of Runs (angles in degrees, time in seconds):

  # Type    Start    End  Width  t~exp~   \w     \q     \k     \f   Frames
#--------------------------------------------------------------------------
  1  \w    -84.00 -48.00   0.80   30.00    --  -20.40-178.00-150.00   45
  2  \w    -62.00  -2.80   0.80   30.00    --  -20.40 -37.00-180.00   74
  3  \w    -37.00  93.40   0.80   30.00    --   21.65  19.00-150.00  163
;
_diffrn_measurement_device 'four-circle diffractometer'
_diffrn_measurement_device_type 'SuperNova, Single source at offset/far, Eos'
_diffrn_measurement_method '\w scans'
_diffrn_orient_matrix_type 'CrysAlisPro convention (1999,Acta A55,543-557)'
_diffrn_orient_matrix_UB_11 0.0115250000
_diffrn_orient_matrix_UB_12 -0.0061626000
_diffrn_orient_matrix_UB_13 0.0626350000
_diffrn_orient_matrix_UB_21 0.0314546000
_diffrn_orient_matrix_UB_22 0.0593654000
_diffrn_orient_matrix_UB_23 0.0108000000
_diffrn_orient_matrix_UB_31 -0.0425861000
_diffrn_orient_matrix_UB_32 0.0422089000
_diffrn_orient_matrix_UB_33 -0.0059666000
_diffrn_radiation_monochromator mirror
_diffrn_radiation_probe x-ray
_diffrn_radiation_type MoK\a
_diffrn_radiation_wavelength 0.71073
_diffrn_reflns_av_R_equivalents 0.0278
_diffrn_reflns_av_unetI/netI 0.0446
_diffrn_reflns_Laue_measured_fraction_full 0.999
_diffrn_reflns_Laue_measured_fraction_max 0.999
_diffrn_reflns_limit_h_max 17
_diffrn_reflns_limit_h_min -17
_diffrn_reflns_limit_k_max 10
_diffrn_reflns_limit_k_min -12
_diffrn_reflns_limit_l_max 15
_diffrn_reflns_limit_l_min -7
_diffrn_reflns_number 2872
_diffrn_reflns_point_group_measured_fraction_full 0.999
_diffrn_reflns_point_group_measured_fraction_max 0.999
_diffrn_reflns_theta_full 25.242
_diffrn_reflns_theta_max 26.386
_diffrn_reflns_theta_min 2.787
_diffrn_source 'micro-focus sealed X-ray tube'
_diffrn_source_type 'SuperNova (Mo) X-ray Source'
_exptl_absorpt_coefficient_mu 0.705
_exptl_absorpt_correction_T_max 1.000
_exptl_absorpt_correction_T_min 0.775
_exptl_absorpt_correction_type gaussian
_exptl_absorpt_process_details
;
CrysAlisPro 1.171.39.30c (Rigaku Oxford Diffraction, 2017)
Numerical absorption correction based on gaussian integration over
			a multifaceted crystal model
Empirical absorption correction using spherical harmonics,
 implemented in SCALE3 ABSPACK scaling algorithm.
;
_exptl_crystal_colour 'clear brown'
_exptl_crystal_colour_lustre clear
_exptl_crystal_colour_primary brown
_exptl_crystal_density_diffrn 1.435
_exptl_crystal_description block
_exptl_crystal_F_000 680
_exptl_crystal_recrystallization_method 'From hexane.'
_exptl_crystal_size_max 0.167
_exptl_crystal_size_mid 0.118
_exptl_crystal_size_min 0.038
_refine_diff_density_max 0.455
_refine_diff_density_min -0.535
_refine_diff_density_rms 0.078
_refine_ls_extinction_method none
_refine_ls_goodness_of_fit_ref 1.068
_refine_ls_hydrogen_treatment constr
_refine_ls_matrix_type full
_refine_ls_number_parameters 117
_refine_ls_number_reflns 1558
_refine_ls_number_restraints 144
_refine_ls_restrained_S_all 1.027
_refine_ls_R_factor_all 0.0383
_refine_ls_R_factor_gt 0.0330
_refine_ls_shift/su_max 0.000
_refine_ls_shift/su_mean 0.000
_refine_ls_structure_factor_coef Fsqd
_refine_ls_weighting_details 'w=1/[\s^2^(Fo^2^)+(0.0370P)^2^+1.0274P] where P=(Fo^2^+2Fc^2^)/3'
_refine_ls_weighting_scheme calc
_refine_ls_wR_factor_gt 0.0771
_refine_ls_wR_factor_ref 0.0805
_reflns_Friedel_coverage 0.000
_reflns_number_gt 1401
_reflns_number_total 1558
_reflns_threshold_expression 'I > 2\s(I)'
_cod_data_source_file d0cc06518h2.cif
_cod_data_source_block 5
_cod_depositor_comments 'Adding full bibliography for 7127612--7127619.cif.'
_cod_original_cell_volume 1525.99(14)
_cod_database_code 7127619
_manchester_internal_coll_name adpm457
_manchester_internal_coll_client CAPG
_manchester_internal_coll_type custom
_manchester_internal_coll_frame_time 30s
_manchester_internal_coll_frame_width 0.8
_manchester_internal_coll_frame_method '\w scans'
_manchester_internal_coll_user CAPG
_manchester_internal_coll_date 9/12/17
_manchester_internal_process_user CAPG
_manchester_internal_process_date 9/12/17
_manchester_internal_solution_user CAPG
_manchester_internal_solution_date 9/12/17
_manchester_internal_refinement_user CAPG
_manchester_internal_refinement_date 10/12/17
_manchester_internal_validation_user CAPG
_manchester_internal_validation_date 10/1/2020
_manchester_internal_archive_date 10/1/2020
_shelx_shelxl_version_number 2018/3
_chemical_oxdiff_formula Zr(C5H5)2(C4(CH3)4)
_shelx_space_group_comment
;
The symmetry employed for this shelxl refinement is uniquely defined
by the following loop, which should always be used as a source of
symmetry information in preference to the above space-group names.
They are only intended as comments.
;
_reflns_odcompleteness_completeness 99.88
_reflns_odcompleteness_iscentric 1
_reflns_odcompleteness_theta 26.32
_olex2_refinement_description
;
1. Fixed Uiso
 At 1.2 times of:
  All C(H) groups
 At 1.5 times of:
  All C(H,H,H) groups
2. Rigid body (RIGU) restrains
 All non-hydrogen atoms
 with sigma for 1-2 distances of 0.004 and sigma for 1-3 distances of 0.004
3. Others
 Sof(C6B)=Sof(H6B)=Sof(C5B)=Sof(H5B)=Sof(C9B)=Sof(H9B)=Sof(C8B)=Sof(H8B)=
 Sof(C7B)=Sof(H7B)=1-FVAR(1)
 Sof(C7A)=Sof(H7A)=Sof(C6A)=Sof(H6A)=Sof(C5A)=Sof(H5A)=Sof(C9A)=Sof(H9A)=
 Sof(C8A)=Sof(H8A)=FVAR(1)
4.a Aromatic/amide H refined with riding coordinates:
 C7A(H7A), C6A(H6A), C5A(H5A), C9A(H9A), C8A(H8A), C6B(H6B), C5B(H5B),
 C9B(H9B), C8B(H8B), C7B(H7B)
4.b Fitted pentagon refined as free rotating group:
 C7A(C6A,C5A,C9A,C8A), C6B(C5B,C9B,C8B,C7B)
4.c Idealised Me refined as rotating group:
 C1(H1A,H1B,H1C), C4(H4A,H4B,H4C)
;
_olex2_date_sample_completion 2017-12-09
_olex2_date_sample_data_collection 2017-12-09
_olex2_date_sample_submission 2017-12-09
_olex2_exptl_crystal_mounting_method 'From fomblin on a microscope slide.'
_olex2_submission_original_sample_id adpm457
_olex2_submission_special_instructions 'No special instructions were received'
_oxdiff_exptl_absorpt_empirical_details
;
Empirical correction (ABSPACK) includes:
- Absorption correction using spherical harmonics
- Frame scaling
- Detector area scaling
;
_oxdiff_exptl_absorpt_empirical_full_max 1.780
_oxdiff_exptl_absorpt_empirical_full_min 0.658

loop_
_space_group_symop_operation_xyz
'x, y, z'
'-x+1/2, y, -z'
'x+1/2, y+1/2, z+1/2'
'-x+1, y+1/2, -z+1/2'
'-x, -y, -z'
'x-1/2, -y, z'
'-x+1/2, -y+1/2, -z+1/2'
'x, -y+1/2, z+1/2'

loop_
_atom_site_label
_atom_site_type_symbol
_atom_site_fract_x
_atom_site_fract_y
_atom_site_fract_z
_atom_site_U_iso_or_equiv
_atom_site_adp_type
_atom_site_occupancy
_atom_site_site_symmetry_order
_atom_site_calc_flag
_atom_site_refinement_flags_posn
_atom_site_refinement_flags_adp
_atom_site_refinement_flags_occupancy
_atom_site_disorder_assembly
_atom_site_disorder_group
Zr1 Zr 0.250000 0.55308(4) 0.500000 0.02119(14) Uani 1 2 d S TU P . .
C1 C 0.4660(2) 0.7245(3) 0.5230(3) 0.0372(7) Uani 1 1 d . U . . .
H1A H 0.507876 0.750343 0.603918 0.056 Uiso 1 1 calc GR . . . .
H1B H 0.476997 0.788046 0.467794 0.056 Uiso 1 1 calc GR . . . .
H1C H 0.483841 0.633090 0.507265 0.056 Uiso 1 1 calc GR . . . .
C2 C 0.3548(2) 0.7278(3) 0.5072(2) 0.0255(6) Uani 1 1 d . U . . .
C3 C 0.3054(2) 0.8472(3) 0.5081(2) 0.0239(6) Uani 1 1 d . U . . .
C4 C 0.3583(2) 0.9861(3) 0.5285(3) 0.0326(7) Uani 1 1 d . U . . .
H4A H 0.330842 1.040147 0.456339 0.049 Uiso 1 1 calc GR . . . .
H4B H 0.430209 0.972906 0.549311 0.049 Uiso 1 1 calc GR . . . .
H4C H 0.347363 1.033303 0.592810 0.049 Uiso 1 1 calc GR . . . .
C7A C 0.3538(8) 0.3791(10) 0.6528(12) 0.036(3) Uani 0.492(17) 1 d . U . A 1
H7A H 0.391259 0.314127 0.629835 0.043 Uiso 0.492(17) 1 calc R . . A 1
C6A C 0.3889(6) 0.5110(12) 0.7026(11) 0.040(3) Uani 0.492(17) 1 d G U . A 1
H6A H 0.453327 0.547719 0.717888 0.048 Uiso 0.492(17) 1 calc R . . A 1
C5A C 0.3083(10) 0.5772(6) 0.7248(7) 0.035(3) Uani 0.492(17) 1 d G U . A 1
H5A H 0.310657 0.664783 0.757227 0.042 Uiso 0.492(17) 1 calc R . . A 1
C9A C 0.2234(6) 0.4861(12) 0.6888(8) 0.034(2) Uani 0.492(17) 1 d G U . A 1
H9A H 0.160414 0.503541 0.693487 0.041 Uiso 0.492(17) 1 calc R . . A 1
C8A C 0.2515(7) 0.3636(8) 0.6443(9) 0.032(2) Uani 0.492(17) 1 d G U . A 1
H8A H 0.210229 0.286823 0.614754 0.039 Uiso 0.492(17) 1 calc R . . A 1
C6B C 0.3545(8) 0.5764(6) 0.7255(7) 0.034(2) Uani 0.508(17) 1 d . U . A 2
H6B H 0.386935 0.659512 0.755539 0.040 Uiso 0.508(17) 1 calc R . . A 2
C5B C 0.2533(7) 0.5403(11) 0.7111(7) 0.034(2) Uani 0.508(17) 1 d G U . A 2
H5B H 0.207823 0.595549 0.730057 0.041 Uiso 0.508(17) 1 calc R . . A 2
C9B C 0.2337(5) 0.4049(12) 0.6626(9) 0.034(3) Uani 0.508(17) 1 d G U . A 2
H9B H 0.173127 0.355962 0.644317 0.041 Uiso 0.508(17) 1 calc R . . A 2
C8B C 0.3228(9) 0.3574(7) 0.6471(11) 0.038(3) Uani 0.508(17) 1 d G U . A 2
H8B H 0.330796 0.271853 0.616810 0.045 Uiso 0.508(17) 1 calc R . . A 2
C7B C 0.3974(5) 0.4634(11) 0.6859(11) 0.036(2) Uani 0.508(17) 1 d G U . A 2
H7B H 0.462936 0.459457 0.685548 0.044 Uiso 0.508(17) 1 calc R . . A 2

loop_
_atom_site_aniso_label
_atom_site_aniso_U_11
_atom_site_aniso_U_22
_atom_site_aniso_U_33
_atom_site_aniso_U_23
_atom_site_aniso_U_13
_atom_site_aniso_U_12
Zr1 0.0240(2) 0.0184(2) 0.0208(2) 0.000 0.00814(15) 0.000
C1 0.0290(16) 0.0369(18) 0.0483(19) -0.0022(15) 0.0176(14) -0.0030(14)
C2 0.0242(14) 0.0273(15) 0.0251(13) -0.0019(11) 0.0095(11) -0.0026(12)
C3 0.0294(15) 0.0237(13) 0.0188(13) -0.0013(11) 0.0092(11) -0.0032(12)
C4 0.0360(17) 0.0263(15) 0.0361(16) -0.0043(13) 0.0144(14) -0.0060(13)
C7A 0.033(5) 0.035(5) 0.038(5) 0.021(4) 0.012(5) 0.010(4)
C6A 0.031(4) 0.046(7) 0.034(6) 0.015(5) 0.001(3) -0.002(4)
C5A 0.049(8) 0.034(4) 0.012(3) 0.001(3) -0.001(6) -0.003(4)
C9A 0.046(5) 0.036(6) 0.026(5) 0.007(5) 0.022(4) 0.003(4)
C8A 0.050(5) 0.018(4) 0.034(4) 0.009(3) 0.022(4) 0.007(4)
C6B 0.037(6) 0.032(4) 0.023(3) 0.000(3) 0.002(5) -0.002(4)
C5B 0.040(6) 0.039(6) 0.020(4) 0.000(4) 0.008(5) 0.001(4)
C9B 0.033(4) 0.031(6) 0.034(5) 0.015(4) 0.009(3) -0.004(4)
C8B 0.041(6) 0.026(4) 0.038(4) 0.004(3) 0.007(5) 0.003(4)
C7B 0.037(4) 0.034(6) 0.029(4) 0.007(4) 0.002(3) 0.010(4)

loop_
_atom_type_symbol
_atom_type_description
_atom_type_scat_dispersion_real
_atom_type_scat_dispersion_imag
_atom_type_scat_source
C C 0.0033 0.0016 'International Tables Vol C Tables 4.2.6.8 and 6.1.1.4'
H H 0.0000 0.0000 'International Tables Vol C Tables 4.2.6.8 and 6.1.1.4'
Zr Zr -2.9673 0.5597 'International Tables Vol C Tables 4.2.6.8 and 6.1.1.4'

loop_
_exptl_crystal_face_index_h
_exptl_crystal_face_index_k
_exptl_crystal_face_index_l
_exptl_crystal_face_perp_dist
-19 3 2 0.0672
1 13 4 0.0244
-2 -13 -4 0.0664
14 8 2 0.0288
8 -13 -5 0.0700
6 12 4 0.0188
-19 1 2 0.0728
0 2 16 0.0083
0 -2 -16 0.0297

loop_
_geom_angle_atom_site_label_1
_geom_angle_atom_site_label_2
_geom_angle_atom_site_label_3
_geom_angle
_geom_angle_site_symmetry_1
_geom_angle_site_symmetry_3
_geom_angle_publ_flag
C2 Zr1 C2 81.23(14) 2_556 . ?
C2 Zr1 C7A 106.6(3) . . ?
C2 Zr1 C7A 137.12(19) . 2_556 ?
C2 Zr1 C7A 137.12(19) 2_556 . ?
C2 Zr1 C7A 106.6(3) 2_556 2_556 ?
C2 Zr1 C6A 115.1(3) 2_556 . ?
C2 Zr1 C6A 115.1(7) . 2_556 ?
C2 Zr1 C6A 79.74(18) . . ?
C2 Zr1 C6A 79.7(6) 2_556 2_556 ?
C2 Zr1 C5A 85.0(2) 2_556 . ?
C2 Zr1 C5A 86.9(3) . . ?
C2 Zr1 C5A 86.9(6) 2_556 2_556 ?
C2 Zr1 C5A 85.0(7) . 2_556 ?
C2 Zr1 C9A 84.6(7) . 2_556 ?
C2 Zr1 C9A 119.0(3) . . ?
C2 Zr1 C9A 84.61(18) 2_556 . ?
C2 Zr1 C9A 119.0(6) 2_556 2_556 ?
C2 Zr1 C8A 134.0(6) 2_556 2_556 ?
C2 Zr1 C8A 114.3(3) 2_556 . ?
C2 Zr1 C8A 114.3(6) . 2_556 ?
C2 Zr1 C8A 134.01(19) . . ?
C2 Zr1 C6B 94.7(2) . 2_556 ?
C2 Zr1 C6B 77.50(19) 2_556 2_556 ?
C2 Zr1 C6B 94.7(2) 2_556 . ?
C2 Zr1 C6B 77.50(19) . . ?
C2 Zr1 C5B 80.46(15) 2_556 . ?
C2 Zr1 C5B 103.9(3) . . ?
C2 Zr1 C5B 80.5(7) . 2_556 ?
C2 Zr1 C5B 103.9(7) 2_556 2_556 ?
C2 Zr1 C9B 102.0(3) 2_556 . ?
C2 Zr1 C9B 102.0(6) . 2_556 ?
C2 Zr1 C9B 131.4(5) 2_556 2_556 ?
C2 Zr1 C9B 131.44(19) . . ?
C2 Zr1 C8B 117.0(5) 2_556 2_556 ?
C2 Zr1 C8B 117.0(3) . . ?
C2 Zr1 C8B 133.2(2) 2_556 . ?
C2 Zr1 C8B 133.2(5) . 2_556 ?
C2 Zr1 C7B 126.9(2) 2_556 . ?
C2 Zr1 C7B 85.1(6) 2_556 2_556 ?
C2 Zr1 C7B 126.9(6) . 2_556 ?
C2 Zr1 C7B 85.1(2) . . ?
C7A Zr1 C7A 95.7(5) . 2_556 ?
C7A Zr1 C5A 135.1(7) . 2_556 ?
C7A Zr1 C5A 54.3(9) 2_556 2_556 ?
C7A Zr1 C5A 135.1(3) 2_556 . ?
C7A Zr1 C5A 54.32(16) . . ?
C7A Zr1 C9A 103.8(7) . 2_556 ?
C7A Zr1 C9A 54.3(8) 2_556 2_556 ?
C7A Zr1 C9A 103.8(3) 2_556 . ?
C7A Zr1 C9A 54.27(15) . . ?
C7A Zr1 C8A 32.8(6) 2_556 2_556 ?
C7A Zr1 C8A 82.1(3) 2_556 . ?
C7A Zr1 C8A 82.1(5) . 2_556 ?
C7A Zr1 C8A 32.75(13) . . ?
C7A Zr1 C6B 49.0(2) 2_556 2_556 ?
C7A Zr1 C6B 140.8(2) . 2_556 ?
C7A Zr1 C5B 118.9(8) . 2_556 ?
C7A Zr1 C5B 56.7(7) 2_556 2_556 ?
C7A Zr1 C8B 88.7(4) . 2_556 ?
C7A Zr1 C8B 10.6(5) 2_556 2_556 ?
C7A Zr1 C7B 117.7(7) . 2_556 ?
C7A Zr1 C7B 22.9(7) 2_556 2_556 ?
C6A Zr1 C7A 32.8(8) 2_556 2_556 ?
C6A Zr1 C7A 32.80(14) . . ?
C6A Zr1 C7A 128.5(6) 2_556 . ?
C6A Zr1 C7A 128.5(5) . 2_556 ?
C6A Zr1 C6A 161.3(7) . 2_556 ?
C6A Zr1 C5A 32.8(3) 2_556 2_556 ?
C6A Zr1 C5A 150.6(8) . 2_556 ?
C6A Zr1 C5A 32.78(10) . . ?
C6A Zr1 C5A 150.6(8) 2_556 . ?
C6A Zr1 C9A 120.0(9) . 2_556 ?
C6A Zr1 C9A 120.0(8) 2_556 . ?
C6A Zr1 C9A 54.3(2) 2_556 2_556 ?
C6A Zr1 C9A 54.29(13) . . ?
C6A Zr1 C8A 54.3(6) 2_556 2_556 ?
C6A Zr1 C8A 110.3(6) 2_556 . ?
C6A Zr1 C8A 110.3(8) . 2_556 ?
C6A Zr1 C8A 54.31(18) . . ?
C6A Zr1 C6B 164.9(2) . 2_556 ?
C6A Zr1 C6B 20.5(8) 2_556 2_556 ?
C6A Zr1 C5B 132.4(7) . 2_556 ?
C6A Zr1 C5B 46.3(12) 2_556 2_556 ?
C6A Zr1 C8B 40.6(9) 2_556 2_556 ?
C6A Zr1 C8B 121.1(5) . 2_556 ?
C6A Zr1 C7B 150.2(6) . 2_556 ?
C6A Zr1 C7B 12.1(11) 2_556 2_556 ?
C5A Zr1 C5A 169.3(7) 2_556 . ?
C5A Zr1 C9A 32.7(3) 2_556 2_556 ?
C5A Zr1 C9A 152.8(9) . 2_556 ?
C5A Zr1 C9A 32.73(8) . . ?
C5A Zr1 C9A 152.8(8) 2_556 . ?
C5A Zr1 C8A 54.26(13) . . ?
C5A Zr1 C8A 136.0(4) . 2_556 ?
C5A Zr1 C8A 136.0(6) 2_556 . ?
C5A Zr1 C8A 54.3(5) 2_556 2_556 ?
C5A Zr1 C6B 161.95(17) . 2_556 ?
C5A Zr1 C6B 14.7(8) 2_556 2_556 ?
C5A Zr1 C5B 18.6(11) 2_556 2_556 ?
C5A Zr1 C5B 163.1(8) . 2_556 ?
C5A Zr1 C8B 134.4(4) . 2_556 ?
C5A Zr1 C8B 55.9(9) 2_556 2_556 ?
C5A Zr1 C7B 43.1(12) 2_556 2_556 ?
C5A Zr1 C7B 142.5(8) . 2_556 ?
C9A Zr1 C9A 150.1(7) 2_556 . ?
C9A Zr1 C6B 45.0(8) 2_556 2_556 ?
C9A Zr1 C6B 138.79(19) . 2_556 ?
C9A Zr1 C5B 160.0(8) . 2_556 ?
C9A Zr1 C5B 15.1(10) 2_556 2_556 ?
C9A Zr1 C8B 48.6(10) 2_556 2_556 ?
C9A Zr1 C8B 106.0(7) . 2_556 ?
C9A Zr1 C7B 110.3(8) . 2_556 ?
C9A Zr1 C7B 58.6(10) 2_556 2_556 ?
C8A Zr1 C9A 117.8(5) 2_556 . ?
C8A Zr1 C9A 32.71(9) . . ?
C8A Zr1 C9A 117.8(6) . 2_556 ?
C8A Zr1 C9A 32.7(4) 2_556 2_556 ?
C8A Zr1 C8A 86.4(3) 2_556 . ?
C8A Zr1 C6B 130.1(2) . 2_556 ?
C8A Zr1 C6B 59.0(5) 2_556 2_556 ?
C8A Zr1 C5B 130.4(8) . 2_556 ?
C8A Zr1 C5B 44.0(9) 2_556 2_556 ?
C8A Zr1 C8B 80.1(4) . 2_556 ?
C8A Zr1 C8B 22.8(8) 2_556 2_556 ?
C8A Zr1 C7B 98.3(7) . 2_556 ?
C8A Zr1 C7B 50.3(9) 2_556 2_556 ?
C6B Zr1 C6B 169.8(3) 2_556 . ?
C6B Zr1 C7B 155.0(7) . 2_556 ?
C6B Zr1 C7B 32.22(11) . . ?
C6B Zr1 C7B 154.98(16) 2_556 . ?
C6B Zr1 C7B 32.2(7) 2_556 2_556 ?
C5B Zr1 C6B 148.5(8) 2_556 . ?
C5B Zr1 C6B 32.46(8) . . ?
C5B Zr1 C5B 174.4(7) 2_556 . ?
C5B Zr1 C8B 54.09(15) . . ?
C5B Zr1 C8B 120.8(6) 2_556 . ?
C5B Zr1 C7B 53.7(4) 2_556 2_556 ?
C5B Zr1 C7B 123.9(8) . 2_556 ?
C5B Zr1 C7B 123.9(8) 2_556 . ?
C5B Zr1 C7B 53.73(13) . . ?
C9B Zr1 C6B 133.6(7) 2_556 . ?
C9B Zr1 C6B 53.96(12) . . ?
C9B Zr1 C5B 32.80(9) . . ?
C9B Zr1 C5B 141.6(4) 2_556 . ?
C9B Zr1 C8B 32.74(13) . . ?
C9B Zr1 C8B 88.9(4) 2_556 . ?
C9B Zr1 C7B 101.5(7) 2_556 . ?
C9B Zr1 C7B 101.5(7) . 2_556 ?
C9B Zr1 C7B 53.91(18) . . ?
C9B Zr1 C7B 53.9(5) 2_556 2_556 ?
C8B Zr1 C6B 53.70(16) . . ?
C8B Zr1 C6B 136.5(3) 2_556 . ?
C8B Zr1 C8B 82.8(3) 2_556 . ?
C8B Zr1 C7B 32.4(5) 2_556 2_556 ?
C8B Zr1 C7B 109.6(5) 2_556 . ?
C8B Zr1 C7B 109.6(5) . 2_556 ?
C8B Zr1 C7B 32.38(14) . . ?
C7B Zr1 C7B 140.3(6) . 2_556 ?
C1 C2 Zr1 129.3(2) . . ?
C3 C2 Zr1 108.14(19) . . ?
C3 C2 C1 122.2(3) . . ?
C2 C3 C3 120.99(16) . 2_556 ?
C2 C3 C4 122.4(3) . . ?
C3 C3 C4 116.57(17) 2_556 . ?
C6A C7A Zr1 73.5(3) . . ?
C6A C7A C8A 108.0 . . ?
C8A C7A Zr1 73.8(3) . . ?
C7A C6A Zr1 73.7(3) . . ?
C5A C6A Zr1 73.8(3) . . ?
C5A C6A C7A 108.0 . . ?
C6A C5A Zr1 73.5(4) . . ?
C6A C5A C9A 108.0 . . ?
C9A C5A Zr1 73.8(3) . . ?
C5A C9A Zr1 73.5(3) . . ?
C8A C9A Zr1 73.6(4) . . ?
C8A C9A C5A 108.0 . . ?
C7A C8A Zr1 73.4(3) . . ?
C9A C8A Zr1 73.7(3) . . ?
C9A C8A C7A 108.0 . . ?
C5B C6B Zr1 72.5(3) . . ?
C7B C6B Zr1 74.1(4) . . ?
C7B C6B C5B 108.0 . . ?
C6B C5B Zr1 75.1(3) . . ?
C9B C5B Zr1 73.0(3) . . ?
C9B C5B C6B 108.0 . . ?
C5B C9B Zr1 74.2(3) . . ?
C5B C9B C8B 108.0 . . ?
C8B C9B Zr1 74.6(4) . . ?
C9B C8B Zr1 72.7(3) . . ?
C7B C8B Zr1 75.0(3) . . ?
C7B C8B C9B 108.0 . . ?
C6B C7B Zr1 73.7(3) . . ?
C8B C7B Zr1 72.6(3) . . ?
C8B C7B C6B 108.0 . . ?

loop_
_geom_bond_atom_site_label_1
_geom_bond_atom_site_label_2
_geom_bond_distance
_geom_bond_site_symmetry_2
_geom_bond_publ_flag
Zr1 C2 2.233(3) 2_556 ?
Zr1 C2 2.233(3) . ?
Zr1 C7A 2.516(12) 2_556 ?
Zr1 C7A 2.516(12) . ?
Zr1 C6A 2.514(10) . ?
Zr1 C6A 2.514(11) 2_556 ?
Zr1 C5A 2.518(9) 2_556 ?
Zr1 C5A 2.518(7) . ?
Zr1 C9A 2.522(10) 2_556 ?
Zr1 C9A 2.522(7) . ?
Zr1 C8A 2.52(2) 2_556 ?
Zr1 C8A 2.521(10) . ?
Zr1 C6B 2.557(8) 2_556 ?
Zr1 C6B 2.557(8) . ?
Zr1 C5B 2.523(7) . ?
Zr1 C5B 2.523(6) 2_556 ?
Zr1 C9B 2.51(2) 2_556 ?
Zr1 C9B 2.506(9) . ?
Zr1 C8B 2.53(3) 2_556 ?
Zr1 C8B 2.531(12) . ?
Zr1 C7B 2.561(11) . ?
Zr1 C7B 2.561(17) 2_556 ?
C1 C2 1.513(4) . ?
C2 C3 1.355(4) . ?
C3 C3 1.506(5) 2_556 ?
C3 C4 1.515(4) . ?
C7A C6A 1.4200 . ?
C7A C8A 1.4200 . ?
C6A C5A 1.4200 . ?
C5A C9A 1.4200 . ?
C9A C8A 1.4200 . ?
C6B C5B 1.4200 . ?
C6B C7B 1.4200 . ?
C5B C9B 1.4200 . ?
C9B C8B 1.4200 . ?
C8B C7B 1.4200 . ?

loop_
_exptl_oxdiff_crystal_face_indexfrac_h
_exptl_oxdiff_crystal_face_indexfrac_k
_exptl_oxdiff_crystal_face_indexfrac_l
_exptl_oxdiff_crystal_face_x
_exptl_oxdiff_crystal_face_y
_exptl_oxdiff_crystal_face_z
-19.0000 3.0000 2.0000 -0.1122 -0.3979 0.9238
1.0000 13.0000 4.0000 0.1820 0.8464 0.4823
-2.0000 -13.0000 -4.0000 -0.1935 -0.8779 -0.4397
14.0000 8.0000 2.0000 0.2373 0.9369 -0.2705
8.0000 -13.0000 -5.0000 -0.1409 -0.5741 -0.8596
6.0000 12.0000 4.0000 0.2457 0.9443 0.2271
-19.0000 1.0000 2.0000 -0.0999 -0.5167 0.8394
-0.0000 2.0000 16.0000 0.9898 0.2915 -0.0110
0.0000 -2.0000 -16.0000 -0.9898 -0.2915 0.0110
